data_4505771
loop_
_publ_author_name
'Mahmoudkhani, Amir H.'
'Langer, Vratislav'

_publ_section_title
;
 Supramolecular Isomerism and Isomorphism in the Structures of
 1,4-Butanebisphosphonic Acid and Its Organic Ammonium Salts
;
_journal_issue 1
_journal_name_full 'Crystal Growth &amp; Design'
_journal_page_first 21
_journal_paper_doi 10.1021/cg015553f
_journal_volume 2
_journal_year 2002
_chemical_formula_sum 'C4 H12 O6 P2'
_chemical_formula_weight 218.08
_chemical_name_systematic
; 
1,4-Butanebisphosphonic acid 
;
_space_group_IT_number 2
_symmetry_cell_setting triclinic
_symmetry_space_group_name_Hall '-P 1'
_symmetry_space_group_name_H-M 'P -1'
_atom_sites_solution_hydrogens geom
_atom_sites_solution_primary direct
_atom_sites_solution_secondary difmap
_audit_creation_method SHELXTL
_cell_angle_alpha 63.469(1)
_cell_angle_beta 88.364(1)
_cell_angle_gamma 88.702(1)
_cell_formula_units_Z 2
_cell_length_a 5.8745(3)
_cell_length_b 8.9512(5)
_cell_length_c 9.6833(5)
_cell_measurement_reflns_used 3957
_cell_measurement_temperature 297(2)
_cell_measurement_theta_max 30
_cell_measurement_theta_min 1
_cell_volume 455.35(4)
_computing_cell_refinement 'SAINT (Siemens, 1995)'
_computing_data_collection 'SMART (Siemens, 1995)'
_computing_data_reduction 'SAINT & SADABS'
_computing_molecular_graphics 'Diamond (Brandenburg, 2000)'
_computing_structure_refinement 'SHELXTL (Bruker AXS, 2001)'
_computing_structure_solution 'SHELXTL (Bruker AXS, 2001)'
_diffrn_ambient_temperature 297(2)
_diffrn_measured_fraction_theta_full 0.978
_diffrn_measured_fraction_theta_max 0.978
_diffrn_measurement_device_type 'Siemens SMART CCD'
_diffrn_measurement_method '\w scans'
_diffrn_radiation_monochromator graphite
_diffrn_radiation_source 'fine-focus sealed tube'
_diffrn_radiation_type MoK\a
_diffrn_radiation_wavelength 0.71073
_diffrn_reflns_av_R_equivalents 0.031
_diffrn_reflns_av_sigmaI/netI 0.042
_diffrn_reflns_limit_h_max 8
_diffrn_reflns_limit_h_min -8
_diffrn_reflns_limit_k_max 12
_diffrn_reflns_limit_k_min -12
_diffrn_reflns_limit_l_max 13
_diffrn_reflns_limit_l_min -13
_diffrn_reflns_number 5926
_diffrn_reflns_theta_full 30.52
_diffrn_reflns_theta_max 30.52
_diffrn_reflns_theta_min 2.35
_diffrn_standards_decay_% none
_exptl_absorpt_coefficient_mu 0.469
_exptl_absorpt_correction_T_max 0.9907
_exptl_absorpt_correction_T_min 0.8720
_exptl_absorpt_correction_type multi-scan
_exptl_absorpt_process_details 'SADABS (Sheldrick, 2001)'
_exptl_crystal_colour colorless
_exptl_crystal_density_diffrn 1.591
_exptl_crystal_density_method 'not measured'
_exptl_crystal_description plate
_exptl_crystal_F_000 228
_exptl_crystal_size_max 0.30
_exptl_crystal_size_mid 0.25
_exptl_crystal_size_min 0.02
_refine_diff_density_max 0.351
_refine_diff_density_min -0.350
_refine_diff_density_rms 0.067
_refine_ls_extinction_method none
_refine_ls_goodness_of_fit_ref 1.030
_refine_ls_hydrogen_treatment mixed
_refine_ls_matrix_type full
_refine_ls_number_parameters 133
_refine_ls_number_reflns 2724
_refine_ls_number_restraints 4
_refine_ls_restrained_S_all 1.030
_refine_ls_R_factor_all 0.0549
_refine_ls_R_factor_gt 0.0393
_refine_ls_shift/su_max 0.000
_refine_ls_shift/su_mean 0.000
_refine_ls_structure_factor_coef Fsqd
_refine_ls_weighting_details 'calc w=1/[\s^2^(Fo^2^)+(0.0508P)^2^+0.1632P] where P=(Fo^2^+2Fc^2^)/3'
_refine_ls_weighting_scheme calc
_refine_ls_wR_factor_gt 0.0974
_refine_ls_wR_factor_ref 0.1062
_reflns_number_gt 2176
_reflns_number_total 2724
_reflns_threshold_expression I>2sigma(I)
_cod_data_source_file cg015553f_s1.cif
_cod_data_source_block t
_cod_original_sg_symbol_H-M P-1
_cod_database_code 4505771

loop_
_symmetry_equiv_pos_as_xyz
'x, y, z'
'-x, -y, -z'

loop_
_atom_site_label
_atom_site_type_symbol
_atom_site_fract_x
_atom_site_fract_y
_atom_site_fract_z
_atom_site_U_iso_or_equiv
_atom_site_adp_type
_atom_site_occupancy
_atom_site_symmetry_multiplicity
_atom_site_calc_flag
_atom_site_refinement_flags
P1 P 0.17068(8) 0.76329(6) 0.09859(6) 0.02517(13) Uani 1 1 d .
P2 P 0.60408(8) 0.75010(5) 0.44898(6) 0.02518(13) Uani 1 1 d .
O11 O 0.0900(3) 0.6117(2) 0.2484(2) 0.0506(5) Uani 1 1 d D
C11 C 0.4190(3) 0.6877(2) 0.0405(3) 0.0323(4) Uani 1 1 d .
H11A H 0.4777 0.7763 -0.0549 0.056(8) Uiso 1 1 calc R
H11B H 0.5336 0.6625 0.1182 0.066(9) Uiso 1 1 calc R
O12 O -0.0108(3) 0.80359(19) -0.0258(2) 0.0445(4) Uani 1 1 d D
C12 C 0.3865(3) 0.5331(2) 0.0157(3) 0.0330(4) Uani 1 1 d .
H12A H 0.2873 0.5606 -0.0709 0.066(9) Uiso 1 1 calc R
H12B H 0.3137 0.4469 0.1067 0.052(8) Uiso 1 1 calc R
O13 O 0.2188(3) 0.91297(17) 0.12456(17) 0.0352(3) Uani 1 1 d .
O21 O 0.4013(3) 0.6604(2) 0.5598(2) 0.0449(4) Uani 1 1 d D
C21 C 0.7790(3) 0.8239(2) 0.5519(2) 0.0292(4) Uani 1 1 d .
H21A H 0.6818 0.8555 0.6174 0.049(7) Uiso 1 1 calc R
H21B H 0.8763 0.7326 0.6188 0.050(7) Uiso 1 1 calc R
O22 O 0.5116(3) 0.91373(19) 0.3164(2) 0.0440(4) Uani 1 1 d D
C22 C 0.9293(3) 0.9723(2) 0.4516(2) 0.0290(4) Uani 1 1 d .
H22A H 1.0296 0.9415 0.3870 0.040(7) Uiso 1 1 calc R
H22B H 0.8338 1.0648 0.3844 0.042(7) Uiso 1 1 calc R
O23 O 0.7215(2) 0.63736(16) 0.39209(17) 0.0325(3) Uani 1 1 d .
H12 H -0.070(6) 0.893(3) -0.053(4) 0.081(11) Uiso 1 1 d D
H21 H 0.371(5) 0.572(3) 0.570(4) 0.066(10) Uiso 1 1 d D
H11 H -0.028(4) 0.630(4) 0.283(4) 0.085(12) Uiso 1 1 d D
H22 H 0.417(5) 0.908(4) 0.264(3) 0.080(11) Uiso 1 1 d D

loop_
_atom_site_aniso_label
_atom_site_aniso_U_11
_atom_site_aniso_U_22
_atom_site_aniso_U_33
_atom_site_aniso_U_23
_atom_site_aniso_U_13
_atom_site_aniso_U_12
P1 0.0240(2) 0.0224(2) 0.0304(2) -0.01314(18) -0.00063(17) 0.00462(16)
P2 0.0237(2) 0.0213(2) 0.0347(3) -0.01600(19) 0.00015(17) -0.00407(16)
O11 0.0578(11) 0.0327(8) 0.0483(9) -0.0084(7) 0.0245(8) 0.0105(7)
C11 0.0256(9) 0.0294(9) 0.0448(11) -0.0196(8) 0.0060(8) 0.0010(7)
O12 0.0446(9) 0.0353(8) 0.0658(11) -0.0327(8) -0.0262(8) 0.0140(7)
C12 0.0285(10) 0.0323(10) 0.0442(11) -0.0229(9) 0.0056(8) 0.0018(8)
O13 0.0378(8) 0.0324(7) 0.0448(8) -0.0252(6) -0.0166(6) 0.0132(6)
O21 0.0372(9) 0.0377(8) 0.0740(11) -0.0383(8) 0.0247(8) -0.0170(7)
C21 0.0332(10) 0.0255(8) 0.0311(9) -0.0141(7) -0.0005(7) -0.0076(7)
O22 0.0493(10) 0.0267(7) 0.0557(10) -0.0169(7) -0.0248(8) 0.0005(6)
C22 0.0304(10) 0.0276(8) 0.0302(9) -0.0136(7) -0.0030(7) -0.0078(7)
O23 0.0328(7) 0.0292(7) 0.0431(8) -0.0233(6) 0.0112(6) -0.0090(6)

loop_
_atom_type_symbol
_atom_type_description
_atom_type_scat_dispersion_real
_atom_type_scat_dispersion_imag
_atom_type_scat_source
C C 0.0033 0.0016 'International Tables Vol C Tables 4.2.6.8 and 6.1.1.4'
H H 0.0000 0.0000 'International Tables Vol C Tables 4.2.6.8 and 6.1.1.4'
O O 0.0106 0.0060 'International Tables Vol C Tables 4.2.6.8 and 6.1.1.4'
P P 0.1023 0.0942 'International Tables Vol C Tables 4.2.6.8 and 6.1.1.4'

loop_
_geom_angle_atom_site_label_1
_geom_angle_atom_site_label_2
_geom_angle_atom_site_label_3
_geom_angle
_geom_angle_site_symmetry_1
_geom_angle_site_symmetry_3
O13 P1 O12 111.43(8) . .
O13 P1 O11 112.35(10) . .
O12 P1 O11 108.67(11) . .
O13 P1 C11 112.07(9) . .
O12 P1 C11 108.14(10) . .
O11 P1 C11 103.81(9) . .
O23 P2 O21 111.03(8) . .
O23 P2 O22 112.99(9) . .
O21 P2 O22 108.01(10) . .
O23 P2 C21 115.07(10) . .
O21 P2 C21 106.04(9) . .
O22 P2 C21 103.08(9) . .
P1 O11 H11 112(3) . .
C12 C11 P1 115.49(14) . .
C12 C11 H11A 108.4 . .
P1 C11 H11A 108.4 . .
C12 C11 H11B 108.4 . .
P1 C11 H11B 108.4 . .
H11A C11 H11B 107.5 . .
P1 O12 H12 114(3) . .
C11 C12 C12 111.3(2) . 2_665
C11 C12 H12A 109.4 . .
C12 C12 H12A 109.4 2_665 .
C11 C12 H12B 109.4 . .
C12 C12 H12B 109.4 2_665 .
H12A C12 H12B 108.0 . .
P2 O21 H21 117(2) . .
C22 C21 P2 115.29(13) . .
C22 C21 H21A 108.5 . .
P2 C21 H21A 108.5 . .
C22 C21 H21B 108.5 . .
P2 C21 H21B 108.5 . .
H21A C21 H21B 107.5 . .
P2 O22 H22 119(3) . .
C22 C22 C21 111.73(19) 2_776 .
C22 C22 H22A 109.3 2_776 .
C21 C22 H22A 109.3 . .
C22 C22 H22B 109.3 2_776 .
C21 C22 H22B 109.3 . .
H22A C22 H22B 107.9 . .

loop_
_geom_bond_atom_site_label_1
_geom_bond_atom_site_label_2
_geom_bond_distance
_geom_bond_site_symmetry_2
P1 O13 1.5035(14) .
P1 O12 1.5445(16) .
P1 O11 1.5495(16) .
P1 C11 1.7749(19) .
P2 O23 1.4969(14) .
P2 O21 1.5546(15) .
P2 O22 1.5534(16) .
P2 C21 1.7783(19) .
O11 H11 0.80(2) .
C11 C12 1.523(3) .
C11 H11A 0.9700 .
C11 H11B 0.9700 .
O12 H12 0.80(2) .
C12 C12 1.524(4) 2_665
C12 H12A 0.9700 .
C12 H12B 0.9700 .
O21 H21 0.77(2) .
C21 C22 1.530(2) .
C21 H21A 0.9700 .
C21 H21B 0.9700 .
O22 H22 0.78(2) .
C22 C22 1.514(4) 2_776
C22 H22A 0.9700 .
C22 H22B 0.9700 .

loop_
_geom_hbond_atom_site_label_D
_geom_hbond_atom_site_label_H
_geom_hbond_atom_site_label_A
_geom_hbond_distance_DH
_geom_hbond_distance_HA
_geom_hbond_distance_DA
_geom_hbond_angle_DHA
_geom_hbond_site_symmetry_A
O11 H11 O23 0.80(2) 1.81(2) 2.601(2) 169(4) 1_455
O12 H12 O13 0.80(2) 1.77(2) 2.570(2) 175(4) 2_575
O21 H21 O23 0.77(2) 1.84(2) 2.608(2) 174(3) 2_666
O22 H22 O13 0.78(2) 1.80(2) 2.570(2) 173(4) .
